data_2105288
loop_
_publ_author_name
'Udovenko, Anatoly A.'
'Laptash, Natalia M.'

_publ_section_title
;
 Dinuclear oxofluorometallates as a new structural type of <i>d</i>^0^
 transition metal oxofluoride compound
;
_journal_issue 6
_journal_name_full 'Acta Crystallographica Section B'
_journal_page_first 602
_journal_page_last 609
_journal_paper_doi 10.1107/S0108768112042577
_journal_volume 68
_journal_year 2012
_chemical_formula_moiety 9(F9Nb2O2),Cl,2(F),30(Rb)
_chemical_formula_structural 'Rb3(Nb2O2F9) (Rb3ClF2)0.111, z=9'
_chemical_formula_sum 'Cl F83 Nb18 O18 Rb30'
_chemical_formula_weight 6136.93
_chemical_name_systematic 'rubidium oxofluorodiniobate'
_space_group_IT_number 164
_symmetry_cell_setting trigonal
_symmetry_space_group_name_Hall '-P 3 2"'
_symmetry_space_group_name_H-M 'P -3 m 1'
_atom_sites_solution_primary direct
_atom_sites_solution_secondary difmap
_cell_angle_alpha 90.00
_cell_angle_beta 90.00
_cell_angle_gamma 120.00
_cell_formula_units_Z 9
_cell_length_a 20.4958(4)
_cell_length_b 20.4958(4)
_cell_length_c 8.1385(2)
_cell_measurement_reflns_used 512
_cell_measurement_temperature 223(2)
_cell_measurement_theta_max 32.00
_cell_measurement_theta_min 2.75
_cell_volume 2960.77(11)
_computing_cell_refinement 'Bruker SAINT v6.02a (Bruker, 2000)'
_computing_data_collection 'Bruker Smart v5.054 (Bruker, 1998)'
_computing_data_reduction 'Bruker SAINT v6.02a (Bruker, 2000)'
_computing_molecular_graphics 'Bruker SHELXTL v5.1 (Bruker, 1998)'
_computing_publication_material 'Bruker SHELXTL v5.1 (Bruker, 1998)'
_computing_structure_refinement 'Bruker SHELXTL v5.1 (Bruker, 1998)'
_computing_structure_solution 'Bruker SHELXTL v5.1 (Bruker, 1998)'
_diffrn_ambient_temperature 223(2)
_diffrn_detector_area_resol_mean 8.33
_diffrn_measured_fraction_theta_full 0.999
_diffrn_measured_fraction_theta_max 0.999
_diffrn_measurement_device_type 'Bruker P4'
_diffrn_measurement_method '\w scans'
_diffrn_radiation_monochromator graphite
_diffrn_radiation_source 'fine-focus sealed tube'
_diffrn_radiation_type MoK\a
_diffrn_radiation_wavelength 0.71073
_diffrn_reflns_av_R_equivalents 0.0519
_diffrn_reflns_av_sigmaI/netI 0.0243
_diffrn_reflns_limit_h_max 32
_diffrn_reflns_limit_h_min -27
_diffrn_reflns_limit_k_max 32
_diffrn_reflns_limit_k_min -32
_diffrn_reflns_limit_l_max 12
_diffrn_reflns_limit_l_min -12
_diffrn_reflns_number 72081
_diffrn_reflns_theta_full 34.00
_diffrn_reflns_theta_max 34.00
_diffrn_reflns_theta_min 2.75
_exptl_absorpt_coefficient_mu 14.107
_exptl_absorpt_correction_T_max 0.1205
_exptl_absorpt_correction_T_min 0.1011
_exptl_absorpt_correction_type none
_exptl_absorpt_process_details 'SADABS v.2.03; Bruker 1999'
_exptl_crystal_colour colorless
_exptl_crystal_density_diffrn 3.442
_exptl_crystal_density_method 'not measured'
_exptl_crystal_description prism
_exptl_crystal_F_000 2756
_exptl_crystal_size_max 0.30
_exptl_crystal_size_mid 0.28
_exptl_crystal_size_min 0.26
_refine_diff_density_max 2.556
_refine_diff_density_min -1.747
_refine_ls_extinction_coef 0.00015(5)
_refine_ls_extinction_expression Fc^*^=kFc[1+0.001xFc^2^\l^3^/sin(2\q)]^-1/4^
_refine_ls_extinction_method SHELXL
_refine_ls_goodness_of_fit_ref 1.091
_refine_ls_matrix_type full
_refine_ls_number_parameters 139
_refine_ls_number_reflns 3800
_refine_ls_number_restraints 0
_refine_ls_restrained_S_all 1.091
_refine_ls_R_factor_all 0.0483
_refine_ls_R_factor_gt 0.0386
_refine_ls_shift/su_max 0.008
_refine_ls_shift/su_mean 0.001
_refine_ls_structure_factor_coef Fsqd
_refine_ls_weighting_details 'calc w=1/[\s^2^(Fo^2^)+(0.0445P)^2^+18.7832P] where P=(Fo^2^+2Fc^2^)/3'
_refine_ls_weighting_scheme calc
_refine_ls_wR_factor_gt 0.1045
_refine_ls_wR_factor_ref 0.104
_reflns_number_gt 3800
_reflns_number_total 4318
_reflns_threshold_expression >2sigma(I)
_cod_data_source_file bp5045.cif
_cod_data_source_block III
_cod_original_sg_symbol_Hall '-P 3 2'
_cod_original_sg_symbol_H-M P-3m1
_cod_database_code 2105288

loop_
_symmetry_equiv_pos_as_xyz
'x, y, z'
'-y, x-y, z'
'-x+y, -x, z'
'y, x, -z'
'x-y, -y, -z'
'-x, -x+y, -z'
'-x, -y, -z'
'y, -x+y, -z'
'x-y, x, -z'
'-y, -x, z'
'-x+y, y, z'
'x, x-y, z'

loop_
_atom_site_type_symbol
_atom_site_label
_atom_site_fract_x
_atom_site_fract_y
_atom_site_fract_z
_atom_site_U_iso_or_equiv
_atom_site_adp_type
_atom_site_calc_flag
_atom_site_refinement_flags
_atom_site_occupancy
_atom_site_symmetry_multiplicity
Nb Nb1 0.537402(19) 0.07480(4) 0.79084(8) 0.01771(12) Uani d S 1 2
Nb Nb2 0.40882(4) 0.20441(2) 0.30343(11) 0.02379(14) Uani d S 1 2
Nb Nb3 0.27454(6) 0.13727(3) 0.74899(10) 0.03251(19) Uani d S 1 2
Rb Rb1 0.57809(3) 0.42191(3) 0.26420(13) 0.0403(2) Uani d S 1 2
Rb Rb2 0.33914(4) 0.33914(4) 0.0000 0.02283(15) Uani d S 1 2
Rb Rb3 0.50682(7) 0.25341(3) 0.76568(14) 0.0417(2) Uani d S 1 2
Rb Rb4 0.32760(4) 0.32760(4) 0.5000 0.02534(16) Uani d S 1 2
Rb Rb5 0.09282(3) 0.18564(6) 0.72202(15) 0.0409(2) Uani d S 1 2
F F1 0.5689(2) 0.0050(3) 0.7184(6) 0.0391(9) Uani d . 1 1
F F2 0.6273(2) 0.1235(2) 0.9266(6) 0.0354(9) Uani d . 1 1
F F3 0.5000 0.0000 1.0000 0.046(2) Uani d S 1 4
F F4 0.3400(2) 0.1030(2) 0.2259(5) 0.0365(9) Uani d . 1 1
F F5 0.4555(2) 0.1614(3) 0.4377(6) 0.0444(11) Uani d . 1 1
F F6 0.3269(3) 0.16346(17) 0.5038(7) 0.0379(13) Uani d S 1 2
F F7 0.2190(4) 0.0415(3) 0.6444(10) 0.088(2) Uani d . 1 1
F F8 0.3532(4) 0.1107(4) 0.7814(9) 0.077(2) Uani d . 1 1
O O1 0.5688(3) 0.1375(5) 0.6325(9) 0.048(2) Uani d S 1 2
O O2 0.4747(5) 0.2374(3) 0.1493(12) 0.059(2) Uani d S 1 2
O O3 0.2291(10) 0.1146(5) 0.9359(12) 0.111(5) Uani d S 1 2
Cl Cl1 0.0000 0.0000 0.0000 0.0356(12) Uani d S 1 12
F F10 0.6667 0.3333 0.252(4) 0.064(8) Uani d SP 0.50 6
F F11 0.6667 0.3333 0.981(6) 0.084(12) Uani d SP 0.50 6

loop_
_atom_site_aniso_label
_atom_site_aniso_U_11
_atom_site_aniso_U_22
_atom_site_aniso_U_33
_atom_site_aniso_U_12
_atom_site_aniso_U_13
_atom_site_aniso_U_23
Nb1 0.01521(17) 0.0239(3) 0.0169(3) 0.01193(14) 0.00217(11) 0.0043(2)
Nb2 0.0276(3) 0.01828(19) 0.0286(3) 0.01378(16) -0.0005(3) -0.00023(13)
Nb3 0.0555(5) 0.0319(3) 0.0180(3) 0.0278(3) -0.0022(3) -0.00111(16)
Rb1 0.0366(3) 0.0366(3) 0.0320(4) 0.0066(4) -0.0020(2) 0.0020(2)
Rb2 0.0257(3) 0.0257(3) 0.0172(3) 0.0129(3) -0.00073(13) 0.00073(13)
Rb3 0.0581(6) 0.0304(3) 0.0459(5) 0.0291(3) 0.0012(5) 0.0006(2)
Rb4 0.0287(3) 0.0287(3) 0.0192(3) 0.0149(3) 0.00116(14) -0.00116(14)
Rb5 0.0324(3) 0.0358(4) 0.0557(7) 0.0179(2) -0.0034(2) -0.0069(4)
F1 0.039(2) 0.050(2) 0.043(2) 0.0332(19) 0.0002(18) -0.013(2)
F2 0.0212(16) 0.036(2) 0.044(2) 0.0100(15) -0.0067(16) -0.0005(17)
F3 0.049(4) 0.036(4) 0.049(5) 0.018(2) 0.014(2) 0.029(4)
F4 0.052(2) 0.0222(16) 0.036(2) 0.0191(16) -0.0083(18) -0.0113(15)
F5 0.037(2) 0.048(3) 0.061(3) 0.030(2) -0.009(2) 0.003(2)
F6 0.038(3) 0.046(3) 0.027(2) 0.0188(15) 0.001(2) 0.0004(12)
F7 0.076(4) 0.029(2) 0.122(6) -0.002(3) 0.034(4) -0.012(3)
F8 0.081(4) 0.074(4) 0.093(5) 0.050(3) -0.020(4) 0.024(4)
O1 0.050(3) 0.062(5) 0.035(4) 0.031(3) 0.0140(19) 0.028(4)
O2 0.057(5) 0.060(4) 0.057(5) 0.029(3) 0.028(5) 0.014(2)
O3 0.144(14) 0.158(11) 0.025(4) 0.072(7) 0.012(7) 0.006(3)
Cl1 0.0198(12) 0.0198(12) 0.067(4) 0.0099(6) 0.000 0.000
F10 0.040(8) 0.040(8) 0.11(3) 0.020(4) 0.000 0.000
F11 0.043(10) 0.043(10) 0.17(4) 0.021(5) 0.000 0.000

loop_
_atom_type_symbol
_atom_type_description
_atom_type_scat_dispersion_real
_atom_type_scat_dispersion_imag
_atom_type_scat_source
Rb Rb -0.9393 2.9676 'International Tables Vol C Tables 4.2.6.8 and 6.1.1.4'
O O 0.0106 0.0060 'International Tables Vol C Tables 4.2.6.8 and 6.1.1.4'
F F 0.0171 0.0103 'International Tables Vol C Tables 4.2.6.8 and 6.1.1.4'
Nb Nb -2.0727 0.6215 'International Tables Vol C Tables 4.2.6.8 and 6.1.1.4'
Cl Cl 0.1484 0.1585 'International Tables Vol C Tables 4.2.6.8 and 6.1.1.4'

loop_
_geom_angle_atom_site_label_1
_geom_angle_atom_site_label_2
_geom_angle_atom_site_label_3
_geom_angle_site_symmetry_1
_geom_angle_site_symmetry_3
_geom_angle
O1 Nb1 F1 . 11_655 100.9(3)
O1 Nb1 F1 . . 100.9(3)
F1 Nb1 F1 11_655 . 89.5(3)
O1 Nb1 F2 . . 98.0(3)
F1 Nb1 F2 11_655 . 161.1(2)
F1 Nb1 F2 . . 88.40(18)
F2 Nb1 F2 . 11_655 87.5(3)
O1 Nb1 F3 . . 177.1(3)
F1 Nb1 F3 11_655 . 81.15(15)
F1 Nb1 F3 . . 81.15(15)
F2 Nb1 F3 . . 79.95(13)
F2 Nb1 F3 11_655 . 79.95(13)
O2 Nb2 F5 . 12 97.0(3)
O2 Nb2 F5 . . 97.0(3)
F5 Nb2 F5 12 . 89.5(3)
O2 Nb2 F4 . . 101.0(3)
F5 Nb2 F4 12 . 162.0(2)
F5 Nb2 F4 . . 87.50(19)
O2 Nb2 F4 . 12 101.0(3)
F4 Nb2 F4 . 12 89.9(3)
O2 Nb2 F6 . . 178.7(4)
F5 Nb2 F6 12 . 82.11(19)
F4 Nb2 F6 . . 79.86(17)
O3 Nb3 F7 . . 98.8(4)
O3 Nb3 F7 . 12 98.8(4)
F7 Nb3 F7 . 12 93.9(5)
O3 Nb3 F8 . 12 102.4(4)
F7 Nb3 F8 . 12 158.7(3)
O3 Nb3 F8 . . 102.4(4)
F7 Nb3 F8 . . 85.7(3)
F8 Nb3 F8 12 . 87.1(4)
O3 Nb3 F6 . . 177.1(6)
F7 Nb3 F6 . . 79.3(2)
F8 Nb3 F6 . . 79.7(2)

loop_
_geom_bond_atom_site_label_1
_geom_bond_atom_site_label_2
_geom_bond_site_symmetry_2
_geom_bond_distance
Nb1 O1 . 1.703(7)
Nb1 F1 11_655 1.933(4)
Nb1 F1 . 1.933(4)
Nb1 F2 . 1.943(4)
Nb1 F2 11_655 1.943(4)
Nb1 F3 . 2.1589(6)
Nb2 O2 . 1.715(8)
Nb2 F5 12 1.931(4)
Nb2 F5 . 1.931(4)
Nb2 F4 . 1.943(4)
Nb2 F4 12 1.943(4)
Nb2 F6 . 2.185(6)
Nb3 O3 . 1.721(11)
Nb3 F7 . 1.907(6)
Nb3 F7 12 1.907(6)
Nb3 F8 12 1.960(6)
Nb3 F8 . 1.960(6)
Nb3 F6 . 2.201(6)
Rb1 F5 3_665 2.931(5)
Rb1 F5 12 2.931(5)
Rb1 F10 . 3.1460(17)
Rb2 F8 12_554 2.782(6)
Rb2 F8 9_556 2.782(6)
Rb2 F4 9 2.793(4)
Rb2 F4 12 2.793(4)
Rb3 F2 11_655 2.875(4)
Rb3 F2 3_665 2.875(4)
Rb3 F11 . 3.33(2)
Rb4 F1 3_665 2.808(4)
Rb4 F1 6_666 2.808(4)
Rb5 F7 2 2.748(5)
Rb5 F7 12 2.748(5)
Rb5 O3 9_557 2.889(10)
Rb5 Cl1 1_556 3.9970(12)
